data_7044893
loop_
_publ_author_name
'Zhang, Xiu-Tang'
'Chen, Hong-Tai'
'Li, Bin'
'Liu, Guang-Zeng'
'Liu, Xin-Zheng'

_publ_section_title
;
 Assembly of a series of coordination polymers built from rigid a
 tetracarboxylate ligand and flexible bis(imidazole) linker: syntheses,
 structural diversities, luminescence sensing, and photocatalytic
 properties.
;
_journal_issue 4
_journal_name_full 'Dalton transactions (Cambridge, England : 2003)'
_journal_page_first 1202
_journal_page_last 1213
_journal_paper_doi 10.1039/c7dt03761a
_journal_volume 47
_journal_year 2018
_chemical_formula_moiety 'C25 H19 Cd N4 O4'
_chemical_formula_sum 'C25 H19 Cd N4 O4'
_chemical_formula_weight 551.84
_space_group_crystal_system monoclinic
_space_group_IT_number 14
_space_group_name_Hall '-P 2ybc'
_space_group_name_H-M_alt 'P 1 21/c 1'
_symmetry_space_group_name_Hall '-P 2ybc'
_symmetry_space_group_name_H-M 'P 1 21/c 1'
_atom_sites_solution_hydrogens geom
_audit_creation_date 2017-11-25
_audit_creation_method
;
Olex2 1.2
(compiled 2017.08.10 svn.r3458 for OlexSys, GUI svn.r5381)
;
_audit_update_record
;
2017-11-27 deposited with the CCDC.
2017-11-28 downloaded from the CCDC.
;
_cell_angle_alpha 90
_cell_angle_beta 93.5490(10)
_cell_angle_gamma 90
_cell_formula_units_Z 4
_cell_length_a 6.9722(3)
_cell_length_b 17.7181(7)
_cell_length_c 17.6067(7)
_cell_measurement_reflns_used 9886
_cell_measurement_temperature 296(2)
_cell_measurement_theta_max 27.50
_cell_measurement_theta_min 3.15
_cell_volume 2170.86(15)
_computing_cell_refinement 'SAINT v8.34A (Bruker, 2013)'
_computing_data_reduction 'SAINT v8.34A (Bruker, 2013)'
_computing_molecular_graphics 'Olex2 (Dolomanov et al., 2009)'
_computing_publication_material 'Olex2 (Dolomanov et al., 2009)'
_computing_structure_refinement 'XL (Sheldrick, 2008)'
_diffrn_ambient_temperature 296.15
_diffrn_measured_fraction_theta_full 0.998
_diffrn_measured_fraction_theta_max 0.998
_diffrn_measurement_device_type 'CCD area detector'
_diffrn_measurement_method 'phi and omega scans'
_diffrn_radiation_monochromator graphite
_diffrn_radiation_type MoK\a
_diffrn_radiation_wavelength 0.71073
_diffrn_reflns_av_R_equivalents 0.0834
_diffrn_reflns_av_unetI/netI 0.0358
_diffrn_reflns_Laue_measured_fraction_full 0.998
_diffrn_reflns_Laue_measured_fraction_max 0.998
_diffrn_reflns_limit_h_max 8
_diffrn_reflns_limit_h_min -8
_diffrn_reflns_limit_k_max 21
_diffrn_reflns_limit_k_min -21
_diffrn_reflns_limit_l_max 20
_diffrn_reflns_limit_l_min -20
_diffrn_reflns_number 28105
_diffrn_reflns_point_group_measured_fraction_full 0.998
_diffrn_reflns_point_group_measured_fraction_max 0.998
_diffrn_reflns_theta_full 24.999
_diffrn_reflns_theta_max 24.999
_diffrn_reflns_theta_min 3.145
_exptl_absorpt_coefficient_mu 1.048
_exptl_absorpt_correction_T_max 0.7456
_exptl_absorpt_correction_T_min 0.4982
_exptl_absorpt_correction_type multi-scan
_exptl_absorpt_process_details
;
SADABS-2012/1 (Bruker,2012) was used for absorption correction.
wR2(int) was 0.0987 before and 0.0718 after correction.
The Ratio of minimum to maximum transmission is 0.6682.
The \l/2 correction factor is 0.0015.
;
_exptl_crystal_colour colourless
_exptl_crystal_colour_primary colourless
_exptl_crystal_density_diffrn 1.688
_exptl_crystal_description block
_exptl_crystal_F_000 1108
_exptl_crystal_size_max 0.12
_exptl_crystal_size_mid 0.1
_exptl_crystal_size_min 0.08
_refine_diff_density_max 0.611
_refine_diff_density_min -0.516
_refine_diff_density_rms 0.081
_refine_ls_extinction_method none
_refine_ls_goodness_of_fit_ref 1.084
_refine_ls_hydrogen_treatment constr
_refine_ls_matrix_type full
_refine_ls_number_parameters 311
_refine_ls_number_reflns 3816
_refine_ls_number_restraints 3
_refine_ls_restrained_S_all 1.083
_refine_ls_R_factor_all 0.0423
_refine_ls_R_factor_gt 0.0360
_refine_ls_shift/su_max 0.001
_refine_ls_shift/su_mean 0.000
_refine_ls_structure_factor_coef Fsqd
_refine_ls_weighting_details 'w=1/[\s^2^(Fo^2^)+(0.0449P)^2^+1.8375P] where P=(Fo^2^+2Fc^2^)/3'
_refine_ls_weighting_scheme calc
_refine_ls_wR_factor_gt 0.0884
_refine_ls_wR_factor_ref 0.0916
_reflns_Friedel_coverage 0.000
_reflns_number_gt 3352
_reflns_number_total 3816
_reflns_threshold_expression 'I > 2\s(I)'
_cod_data_source_file c7dt03761a2.cif
_cod_data_source_block 1558569
_cod_depositor_comments 'Adding full bibliography for 7044892--7044895.cif.'
_cod_database_code 7044893
_shelx_shelxl_version_number 2014/7
_shelx_space_group_comment
;
The symmetry employed for this shelxl refinement is uniquely defined
by the following loop, which should always be used as a source of
symmetry information in preference to the above space-group names.
They are only intended as comments.
;
_shelx_estimated_absorpt_t_max 0.921
_shelx_estimated_absorpt_t_min 0.885
_olex2_refinement_description
;
1. Fixed Uiso
 At 1.2 times of:
  All C(H) groups, All C(H,H) groups
2. Restrained distances
 O2-O1A
 2 with sigma of 0.02
 O1B-Cd1_$1 \\sim Cd1_$1-O1A
 with sigma of 0.02
 O1A-C15 \\sim C15-O1B
 with sigma of 0.02
3. Uiso/Uaniso restraints and constraints
Uanis(O1A) = Uanis(O1B)
4. Others
 Sof(O1B)=1-FVAR(1)
 Sof(O1A)=FVAR(1)
5.a Secondary CH2 refined with riding coordinates:
 C4(H4A,H4B), C11(H11A,H11B)
5.b Aromatic/amide H refined with riding coordinates:
 C1(H1), C2(H2), C3(H3), C6(H6), C7(H7), C8(H8), C9(H9), C12(H12), C13(H13),
 C14(H14), C17(H17), C18(H18), C21(H21), C24(H24), C25(H25)
;
_olex2_submission_special_instructions 'No special instructions were received'

loop_
_space_group_symop_operation_xyz
'x, y, z'
'-x, y+1/2, -z+1/2'
'-x, -y, -z'
'x, -y-1/2, z-1/2'

loop_
_atom_site_label
_atom_site_type_symbol
_atom_site_fract_x
_atom_site_fract_y
_atom_site_fract_z
_atom_site_U_iso_or_equiv
_atom_site_adp_type
_atom_site_occupancy
_atom_site_site_symmetry_order
_atom_site_calc_flag
_atom_site_refinement_flags_posn
_atom_site_refinement_flags_occupancy
_atom_site_disorder_assembly
_atom_site_disorder_group
C1 C 0.4470(5) 0.7392(2) 0.5162(2) 0.0495(9) Uani 1 1 d . . . .
H1 H 0.5300 0.7422 0.5595 0.059 Uiso 1 1 calc R . . .
C2 C 0.3383(6) 0.7180(2) 0.3995(2) 0.0515(9) Uani 1 1 d . . . .
H2 H 0.3290 0.7037 0.3485 0.062 Uiso 1 1 calc R . . .
C3 C 0.1976(5) 0.7480(2) 0.4397(2) 0.0503(9) Uani 1 1 d . . . .
H3 H 0.0736 0.7587 0.4202 0.060 Uiso 1 1 calc R . . .
C4 C 0.6916(6) 0.6887(2) 0.4315(3) 0.0580(11) Uani 1 1 d . . . .
H4A H 0.7847 0.7132 0.4665 0.070 Uiso 1 1 calc R . . .
H4B H 0.7161 0.7051 0.3805 0.070 Uiso 1 1 calc R . . .
C5 C 0.7204(5) 0.6045(2) 0.4367(2) 0.0423(8) Uani 1 1 d . . . .
C6 C 0.7258(6) 0.5704(3) 0.5081(2) 0.0632(12) Uani 1 1 d . . . .
H6 H 0.7101 0.5999 0.5509 0.076 Uiso 1 1 calc R . . .
C7 C 0.7542(6) 0.4931(3) 0.5166(3) 0.0776(15) Uani 1 1 d . . . .
H7 H 0.7551 0.4712 0.5647 0.093 Uiso 1 1 calc R . . .
C8 C 0.7805(7) 0.4499(3) 0.4549(4) 0.0793(15) Uani 1 1 d . . . .
H8 H 0.7990 0.3981 0.4604 0.095 Uiso 1 1 calc R . . .
C9 C 0.7799(6) 0.4823(3) 0.3848(3) 0.0672(13) Uani 1 1 d . . . .
H9 H 0.8004 0.4521 0.3429 0.081 Uiso 1 1 calc R . . .
C10 C 0.7495(5) 0.5595(2) 0.3740(2) 0.0447(9) Uani 1 1 d . . . .
C11 C 0.7452(5) 0.5891(3) 0.2936(2) 0.0573(11) Uani 1 1 d . . . .
H11A H 0.8104 0.6375 0.2932 0.069 Uiso 1 1 calc R . . .
H11B H 0.8137 0.5544 0.2623 0.069 Uiso 1 1 calc R . . .
C12 C 0.4845(5) 0.6471(2) 0.2080(2) 0.0450(9) Uani 1 1 d . . . .
H12 H 0.5604 0.6847 0.1883 0.054 Uiso 1 1 calc R . . .
C13 C 0.3954(5) 0.5513(2) 0.2745(2) 0.0480(9) Uani 1 1 d . . . .
H13 H 0.3949 0.5112 0.3085 0.058 Uiso 1 1 calc R . . .
C14 C 0.2481(5) 0.5757(2) 0.2280(2) 0.0473(9) Uani 1 1 d . . . .
H14 H 0.1261 0.5543 0.2245 0.057 Uiso 1 1 calc R . . .
C15 C -0.0702(6) 0.69821(19) -0.3025(2) 0.0468(9) Uani 1 1 d D . . .
C16 C -0.1603(5) 0.6547(2) -0.2415(2) 0.0429(8) Uani 1 1 d . . . .
C17 C -0.0461(5) 0.6147(2) -0.1881(2) 0.0423(8) Uani 1 1 d . . . .
H17 H 0.0857 0.6119 -0.1932 0.051 Uiso 1 1 calc R . . .
C18 C -0.3545(5) 0.6567(2) -0.2332(2) 0.0463(9) Uani 1 1 d . . . .
H18 H -0.4338 0.6820 -0.2692 0.056 Uiso 1 1 calc R . . .
C19 C -0.1890(5) 0.60133(18) 0.05085(18) 0.0328(7) Uani 1 1 d . . . .
C20 C -0.3452(4) 0.54823(17) 0.02122(17) 0.0303(7) Uani 1 1 d . . . .
C21 C -0.5653(5) 0.49568(18) -0.07442(18) 0.0327(7) Uani 1 1 d . . . .
H21 H -0.6112 0.4930 -0.1251 0.039 Uiso 1 1 calc R . . .
C22 C -0.4110(5) 0.54320(17) -0.05561(18) 0.0315(7) Uani 1 1 d . . . .
C23 C -0.3226(5) 0.58344(18) -0.11813(18) 0.0326(7) Uani 1 1 d . . . .
C24 C -0.1243(5) 0.5794(2) -0.12808(19) 0.0391(8) Uani 1 1 d . . . .
H24 H -0.0451 0.5523 -0.0934 0.047 Uiso 1 1 calc R . . .
C25 C -0.4345(5) 0.6222(2) -0.1728(2) 0.0416(8) Uani 1 1 d . . . .
H25 H -0.5666 0.6249 -0.1686 0.050 Uiso 1 1 calc R . . .
Cd1 Cd 0.08901(3) 0.69728(2) 0.10626(2) 0.03539(11) Uani 1 1 d D . . .
N1 N 0.3020(4) 0.63609(17) 0.18662(17) 0.0431(7) Uani 1 1 d . . . .
N2 N 0.5468(4) 0.59806(18) 0.26109(16) 0.0433(7) Uani 1 1 d . . . .
N3 N 0.2648(4) 0.76018(17) 0.51355(17) 0.0440(7) Uani 1 1 d . . . .
N4 N 0.4974(4) 0.71314(17) 0.44908(19) 0.0456(7) Uani 1 1 d . . . .
O1B O -0.1755(6) 0.7371(3) -0.3467(3) 0.0766(17) Uani 0.960(15) 1 d D P A 2
O2 O 0.1073(5) 0.69741(17) -0.30717(19) 0.0692(9) Uani 1 1 d D . . .
O3 O -0.1508(4) 0.65878(14) 0.01382(14) 0.0493(6) Uani 1 1 d . . . .
O4 O -0.1047(4) 0.58703(15) 0.11373(16) 0.0565(7) Uani 1 1 d . . . .
O1A O -0.140(5) 0.708(3) -0.368(2) 0.0766(17) Uani 0.040(15) 1 d D P A 1

loop_
_atom_site_aniso_label
_atom_site_aniso_U_11
_atom_site_aniso_U_22
_atom_site_aniso_U_33
_atom_site_aniso_U_23
_atom_site_aniso_U_13
_atom_site_aniso_U_12
C1 0.045(2) 0.051(2) 0.053(2) -0.0085(18) 0.0040(17) 0.0034(18)
C2 0.050(2) 0.062(2) 0.043(2) -0.0040(18) 0.0079(18) 0.003(2)
C3 0.038(2) 0.062(2) 0.052(2) 0.0044(19) 0.0053(17) 0.0042(18)
C4 0.038(2) 0.058(3) 0.080(3) -0.017(2) 0.021(2) -0.0020(18)
C5 0.0255(17) 0.052(2) 0.049(2) -0.0028(17) 0.0024(15) 0.0008(15)
C6 0.043(2) 0.096(4) 0.051(2) 0.001(2) 0.0069(19) 0.002(2)
C7 0.046(3) 0.101(4) 0.085(4) 0.041(3) 0.001(2) 0.006(3)
C8 0.051(3) 0.066(3) 0.120(5) 0.024(3) -0.002(3) 0.008(2)
C9 0.046(2) 0.061(3) 0.094(4) -0.019(3) -0.004(2) 0.013(2)
C10 0.0283(17) 0.054(2) 0.051(2) -0.0064(17) -0.0020(15) 0.0068(16)
C11 0.0333(19) 0.089(3) 0.050(2) -0.011(2) 0.0026(17) 0.009(2)
C12 0.044(2) 0.049(2) 0.043(2) -0.0050(17) 0.0066(16) -0.0059(17)
C13 0.046(2) 0.055(2) 0.043(2) -0.0006(17) 0.0048(17) -0.0055(18)
C14 0.039(2) 0.054(2) 0.049(2) -0.0049(18) 0.0013(17) -0.0062(17)
C15 0.056(2) 0.038(2) 0.048(2) 0.0021(17) 0.0125(19) -0.0022(17)
C16 0.050(2) 0.037(2) 0.042(2) 0.0008(15) 0.0085(16) -0.0043(16)
C17 0.0384(19) 0.045(2) 0.044(2) 0.0007(16) 0.0093(16) -0.0063(16)
C18 0.045(2) 0.043(2) 0.051(2) 0.0147(17) 0.0050(17) 0.0034(17)
C19 0.0299(16) 0.0311(17) 0.0383(18) -0.0035(14) 0.0086(14) -0.0029(14)
C20 0.0306(16) 0.0283(16) 0.0326(16) -0.0006(13) 0.0059(13) -0.0028(13)
C21 0.0369(17) 0.0341(17) 0.0273(15) 0.0007(13) 0.0026(13) -0.0067(14)
C22 0.0351(17) 0.0270(16) 0.0331(16) 0.0001(13) 0.0071(13) -0.0053(13)
C23 0.0344(17) 0.0298(17) 0.0338(17) -0.0017(13) 0.0048(14) -0.0054(14)
C24 0.0411(19) 0.042(2) 0.0343(17) 0.0026(15) 0.0029(14) -0.0020(15)
C25 0.0325(17) 0.043(2) 0.050(2) 0.0075(16) 0.0086(15) -0.0032(15)
Cd1 0.03296(16) 0.03731(17) 0.03647(17) -0.00528(10) 0.00677(11) -0.00582(10)
N1 0.0374(16) 0.0480(18) 0.0437(16) -0.0037(14) 0.0013(13) -0.0012(13)
N2 0.0347(15) 0.0583(19) 0.0371(16) -0.0079(14) 0.0025(12) 0.0015(14)
N3 0.0368(16) 0.0487(18) 0.0476(18) -0.0005(14) 0.0106(13) 0.0077(14)
N4 0.0361(16) 0.0449(17) 0.0569(19) -0.0092(15) 0.0127(15) 0.0002(13)
O1B 0.074(2) 0.083(3) 0.075(3) 0.043(2) 0.0256(19) 0.012(2)
O2 0.062(2) 0.076(2) 0.073(2) 0.0258(16) 0.0258(16) -0.0077(15)
O3 0.0608(16) 0.0434(15) 0.0437(14) 0.0027(12) 0.0033(12) -0.0234(13)
O4 0.0535(16) 0.0521(16) 0.0605(17) 0.0144(13) -0.0236(13) -0.0197(13)
O1A 0.074(2) 0.083(3) 0.075(3) 0.043(2) 0.0256(19) 0.012(2)

loop_
_atom_type_symbol
_atom_type_description
_atom_type_scat_dispersion_real
_atom_type_scat_dispersion_imag
_atom_type_scat_source
C C 0.0033 0.0016 'International Tables Vol C Tables 4.2.6.8 and 6.1.1.4'
H H 0.0000 0.0000 'International Tables Vol C Tables 4.2.6.8 and 6.1.1.4'
Cd Cd -0.8075 1.2024 'International Tables Vol C Tables 4.2.6.8 and 6.1.1.4'
N N 0.0061 0.0033 'International Tables Vol C Tables 4.2.6.8 and 6.1.1.4'
O O 0.0106 0.0060 'International Tables Vol C Tables 4.2.6.8 and 6.1.1.4'

loop_
_geom_angle_atom_site_label_1
_geom_angle_atom_site_label_2
_geom_angle_atom_site_label_3
_geom_angle
_geom_angle_site_symmetry_1
_geom_angle_site_symmetry_3
N3 C1 H1 124.1 . .
N3 C1 N4 111.8(3) . .
N4 C1 H1 124.1 . .
C3 C2 H2 127.0 . .
C3 C2 N4 105.9(3) . .
N4 C2 H2 127.0 . .
C2 C3 H3 125.0 . .
C2 C3 N3 110.0(3) . .
N3 C3 H3 125.0 . .
H4A C4 H4B 107.7 . .
C5 C4 H4A 108.9 . .
C5 C4 H4B 108.9 . .
N4 C4 H4A 108.9 . .
N4 C4 H4B 108.9 . .
N4 C4 C5 113.6(3) . .
C6 C5 C4 118.7(4) . .
C10 C5 C4 123.1(4) . .
C10 C5 C6 118.1(4) . .
C5 C6 H6 119.3 . .
C7 C6 C5 121.4(5) . .
C7 C6 H6 119.3 . .
C6 C7 H7 120.1 . .
C8 C7 C6 119.8(5) . .
C8 C7 H7 120.1 . .
C7 C8 H8 120.1 . .
C7 C8 C9 119.9(5) . .
C9 C8 H8 120.1 . .
C8 C9 H9 119.0 . .
C8 C9 C10 121.9(5) . .
C10 C9 H9 119.0 . .
C5 C10 C9 118.9(4) . .
C5 C10 C11 123.5(4) . .
C9 C10 C11 117.6(4) . .
C10 C11 H11A 109.3 . .
C10 C11 H11B 109.3 . .
H11A C11 H11B 108.0 . .
N2 C11 C10 111.5(3) . .
N2 C11 H11A 109.3 . .
N2 C11 H11B 109.3 . .
N1 C12 H12 124.1 . .
N1 C12 N2 111.8(3) . .
N2 C12 H12 124.1 . .
C14 C13 H13 127.2 . .
C14 C13 N2 105.6(3) . .
N2 C13 H13 127.2 . .
C13 C14 H14 124.7 . .
C13 C14 N1 110.6(3) . .
N1 C14 H14 124.7 . .
C16 C15 Cd1 168.0(3) . 4_575
O1B C15 C16 118.6(4) . .
O1B C15 Cd1 60.2(2) . 4_575
O2 C15 C16 120.4(4) . .
O2 C15 Cd1 61.8(2) . 4_575
O2 C15 O1B 121.0(4) . .
O1A C15 C16 125.9(10) . .
O1A C15 Cd1 60.5(10) . 4_575
O1A C15 O2 106(2) . .
C17 C16 C15 120.1(3) . .
C18 C16 C15 121.7(3) . .
C18 C16 C17 118.0(3) . .
C16 C17 H17 119.4 . .
C24 C17 C16 121.1(3) . .
C24 C17 H17 119.4 . .
C16 C18 H18 119.3 . .
C16 C18 C25 121.4(3) . .
C25 C18 H18 119.3 . .
C20 C19 Cd1 179.1(2) . .
O3 C19 C20 120.1(3) . .
O3 C19 Cd1 60.36(17) . .
O3 C19 O4 121.7(3) . .
O4 C19 C20 118.1(3) . .
O4 C19 Cd1 61.38(17) . .
C21 C20 C19 117.4(3) 3_465 .
C21 C20 C22 118.6(3) 3_465 .
C22 C20 C19 124.0(3) . .
C20 C21 H21 118.3 3_465 .
C22 C21 C20 123.3(3) . 3_465
C22 C21 H21 118.3 . .
C20 C22 C23 124.1(3) . .
C21 C22 C20 118.0(3) . .
C21 C22 C23 117.8(3) . .
C24 C23 C22 121.8(3) . .
C25 C23 C22 121.0(3) . .
C25 C23 C24 117.1(3) . .
C17 C24 C23 120.9(3) . .
C17 C24 H24 119.5 . .
C23 C24 H24 119.5 . .
C18 C25 C23 121.4(3) . .
C18 C25 H25 119.3 . .
C23 C25 H25 119.3 . .
C19 Cd1 C15 109.20(11) . 4_576
N1 Cd1 C15 103.41(11) . 4_576
N1 Cd1 C19 110.55(10) . .
N1 Cd1 O1B 120.72(14) . 4_576
N1 Cd1 O2 88.20(11) . 4_576
N1 Cd1 O3 134.58(10) . .
N1 Cd1 O4 85.70(10) . .
N1 Cd1 O1A 130.0(7) . 4_576
N3 Cd1 C15 117.56(11) 4_575 4_576
N3 Cd1 C19 111.15(10) 4_575 .
N3 Cd1 N1 104.49(11) 4_575 .
N3 Cd1 O1B 124.30(17) 4_575 4_576
N3 Cd1 O2 101.04(11) 4_575 4_576
N3 Cd1 O3 89.48(10) 4_575 .
N3 Cd1 O4 130.98(11) 4_575 .
N3 Cd1 O1A 107.6(15) 4_575 4_576
O1B Cd1 C15 27.06(12) 4_576 4_576
O1B Cd1 C19 83.07(12) 4_576 .
O1B Cd1 O2 53.91(12) 4_576 4_576
O1B Cd1 O4 85.83(15) 4_576 .
O2 Cd1 C15 27.12(11) 4_576 4_576
O2 Cd1 C19 136.19(10) 4_576 .
O3 Cd1 C15 107.76(11) . 4_576
O3 Cd1 C19 27.32(9) . .
O3 Cd1 O1B 81.35(11) . 4_576
O3 Cd1 O2 131.90(11) . 4_576
O3 Cd1 O4 54.66(8) . .
O3 Cd1 O1A 83.1(5) . 4_576
O4 Cd1 C15 105.72(12) . 4_576
O4 Cd1 C19 27.35(9) . .
O4 Cd1 O2 127.47(11) . 4_576
O1A Cd1 C15 27.0(5) 4_576 4_576
O1A Cd1 C19 92.2(10) 4_576 .
O1A Cd1 O2 48.9(6) 4_576 4_576
O1A Cd1 O4 100.4(15) 4_576 .
C12 N1 C14 104.9(3) . .
C12 N1 Cd1 133.7(3) . .
C14 N1 Cd1 121.3(2) . .
C12 N2 C11 127.0(3) . .
C12 N2 C13 107.1(3) . .
C13 N2 C11 125.6(3) . .
C1 N3 C3 105.1(3) . .
C1 N3 Cd1 129.7(3) . 4_576
C3 N3 Cd1 125.1(2) . 4_576
C1 N4 C2 107.2(3) . .
C1 N4 C4 125.7(4) . .
C2 N4 C4 127.1(3) . .
C15 O1B Cd1 92.8(3) . 4_575
C15 O2 Cd1 91.1(2) . 4_575
C19 O3 Cd1 92.3(2) . .
C19 O4 Cd1 91.27(19) . .
C15 O1A Cd1 92.6(11) . 4_575

loop_
_geom_bond_atom_site_label_1
_geom_bond_atom_site_label_2
_geom_bond_distance
_geom_bond_site_symmetry_2
C1 H1 0.9300 .
C1 N3 1.322(5) .
C1 N4 1.336(5) .
C2 H2 0.9300 .
C2 C3 1.354(5) .
C2 N4 1.372(5) .
C3 H3 0.9300 .
C3 N3 1.371(5) .
C4 H4A 0.9700 .
C4 H4B 0.9700 .
C4 C5 1.507(5) .
C4 N4 1.472(5) .
C5 C6 1.392(6) .
C5 C10 1.388(5) .
C6 H6 0.9300 .
C6 C7 1.390(7) .
C7 H7 0.9300 .
C7 C8 1.351(8) .
C8 H8 0.9300 .
C8 C9 1.362(7) .
C9 H9 0.9300 .
C9 C10 1.395(6) .
C10 C11 1.508(6) .
C11 H11A 0.9700 .
C11 H11B 0.9700 .
C11 N2 1.473(5) .
C12 H12 0.9300 .
C12 N1 1.319(5) .
C12 N2 1.330(5) .
C13 H13 0.9300 .
C13 C14 1.345(5) .
C13 N2 1.373(5) .
C14 H14 0.9300 .
C14 N1 1.360(5) .
C15 C16 1.492(5) .
C15 Cd1 2.732(4) 4_575
C15 O1B 1.244(5) .
C15 O2 1.245(5) .
C15 O1A 1.24(2) .
C16 C17 1.388(5) .
C16 C18 1.371(5) .
C17 H17 0.9300 .
C17 C24 1.370(5) .
C18 H18 0.9300 .
C18 C25 1.374(5) .
C19 C20 1.508(4) .
C19 Cd1 2.714(3) .
C19 O3 1.246(4) .
C19 O4 1.247(4) .
C20 C21 1.394(4) 3_465
C20 C22 1.404(4) .
C21 C20 1.394(4) 3_465
C21 H21 0.9300 .
C21 C22 1.390(4) .
C22 C23 1.478(4) .
C23 C24 1.406(5) .
C23 C25 1.383(5) .
C24 H24 0.9300 .
C25 H25 0.9300 .
Cd1 C15 2.732(4) 4_576
Cd1 N1 2.263(3) .
Cd1 N3 2.232(3) 4_575
Cd1 O1B 2.372(3) 4_576
Cd1 O2 2.408(3) 4_576
Cd1 O3 2.361(2) .
Cd1 O4 2.383(2) .
Cd1 O1A 2.38(2) 4_576
N3 Cd1 2.232(3) 4_576
O1B Cd1 2.372(3) 4_575
O2 Cd1 2.408(3) 4_575
O1A Cd1 2.38(2) 4_575
